data_4061365
loop_
_publ_author_name
'Shin, Richard Y. C.'
'Ng, Sin Yee'
'Tan, Geok Kheng'
'Koh, Lip Lin'
'Khoo, Soo Beng'
'Goh, Lai Yoong'
'Webster, Richard'

_publ_section_title
;
Syntheses and X-ray Crystal Structures of Di- and Tri-Nuclear
Trithiolate/thioether Bridged Complexes of Ruthenium .
Electrochemistry of Mixed Valence Triruthenium Complexes.
;
_journal_issue 3
_journal_name_full Organometallics
_journal_page_first 547
_journal_page_last 558
_journal_paper_doi 10.1021/om034189+
_journal_volume 23
_journal_year 2004
_chemical_formula_sum 'C34 H53 F12 N5 P2 Ru2 S3'
_chemical_formula_weight 1120.07
_space_group_IT_number 2
_symmetry_cell_setting triclinic
_symmetry_space_group_name_Hall '-P 1'
_symmetry_space_group_name_H-M 'P -1'
_cell_angle_alpha 83.467(2)
_cell_angle_beta 78.933(2)
_cell_angle_gamma 72.024(2)
_cell_formula_units_Z 2
_cell_length_a 11.6694(10)
_cell_length_b 12.0731(11)
_cell_length_c 16.9888(15)
_cell_measurement_temperature 223(2)
_cell_volume 2230.5(3)
_diffrn_ambient_temperature 223(2)
_exptl_crystal_density_diffrn 1.668
_cod_depositor_comments
;
The following automatic conversions were performed:
'_symmetry_cell_setting' value 'Triclinic' changed to 'triclinic'
according to '/home/saulius/struct/CIF-dictionaries/cif_core.dic'
dictionary named 'cif_core.dic' version 2.4.1 from 2010-06-29.

Automatic conversion script
Id: cif_fix_enum 1527 2010-12-29 10:47:43Z saulius 
;
_cod_database_code 4061365

loop_
_symmetry_equiv_pos_as_xyz
'x, y, z'
'-x, -y, -z'

loop_
_atom_site_label
_atom_site_type_symbol
_atom_site_fract_x
_atom_site_fract_y
_atom_site_fract_z
_atom_site_U_iso_or_equiv
_atom_site_adp_type
_atom_site_occupancy
_atom_site_symmetry_multiplicity
_atom_site_calc_flag
_atom_site_refinement_flags
_atom_site_disorder_assembly
_atom_site_disorder_group
Ru1 Ru 0.238639(19) 0.127437(18) 0.226015(13) 0.02304(7) Uani 1 1 d . A .
Ru2 Ru 0.449675(18) 0.240380(18) 0.304436(13) 0.02332(7) Uani 1 1 d . A .
S1 S 0.20432(8) 0.28300(7) 0.13327(5) 0.03805(18) Uani 1 1 d D . .
S2 S 0.23281(6) 0.26510(6) 0.31723(4) 0.02736(15) Uani 1 1 d . . .
S3 S 0.44549(6) 0.12201(6) 0.20123(4) 0.02989(16) Uani 1 1 d . . .
N1 N 0.4682(2) 0.3773(2) 0.22238(14) 0.0294(5) Uani 1 1 d . . .
N2 N 0.4026(2) 0.3787(2) 0.38053(14) 0.0293(5) Uani 1 1 d . . .
C1 C 0.1135(4) 0.4044(3) 0.1928(3) 0.0414(10) Uani 0.80 1 d P A 1
H1A H 0.1107 0.4773 0.1602 0.050 Uiso 0.80 1 calc PR A 1
H1B H 0.0297 0.3995 0.2077 0.050 Uiso 0.80 1 calc PR A 1
C1A C 0.1876(16) 0.4171(12) 0.1871(9) 0.043(4) Uani 0.20 1 d PD A 2
H1A1 H 0.2636 0.4388 0.1714 0.052 Uiso 0.20 1 calc PR A 2
H1A2 H 0.1223 0.4813 0.1680 0.052 Uiso 0.20 1 calc PR A 2
C2 C 0.1627(3) 0.4080(3) 0.2687(2) 0.0484(9) Uani 1 1 d D A .
H2A H 0.0954 0.4524 0.3076 0.058 Uiso 0.80 1 calc PR B 1
H2B H 0.2236 0.4507 0.2556 0.058 Uiso 0.80 1 calc PR B 1
H2AA H 0.0738 0.4269 0.2844 0.058 Uiso 0.20 1 d PR B 2
H2BB H 0.1884 0.4671 0.2899 0.058 Uiso 0.20 1 d PR B 2
C3 C 0.3509(3) 0.3091(4) 0.0932(2) 0.0516(10) Uani 1 1 d . A .
H3A H 0.3540 0.3327 0.0359 0.062 Uiso 1 1 calc R . .
H3B H 0.3581 0.3732 0.1206 0.062 Uiso 1 1 calc R . .
C4 C 0.4560(3) 0.2031(3) 0.10385(19) 0.0482(9) Uani 1 1 d . A .
H4A H 0.5306 0.2272 0.0950 0.058 Uiso 1 1 calc R . .
H4B H 0.4648 0.1502 0.0620 0.058 Uiso 1 1 calc R . .
C5 C 0.0813(3) 0.0734(3) 0.29644(18) 0.0312(6) Uani 1 1 d . . .
C6 C 0.0631(3) 0.0952(3) 0.21567(19) 0.0327(6) Uani 1 1 d . A .
C7 C 0.1573(3) 0.0351(3) 0.15361(18) 0.0344(7) Uani 1 1 d . . .
C8 C 0.2684(3) -0.0411(2) 0.17291(18) 0.0336(6) Uani 1 1 d . A .
C9 C 0.2834(3) -0.0672(2) 0.25544(18) 0.0316(6) Uani 1 1 d . . .
C10 C 0.1900(3) -0.0115(3) 0.31651(18) 0.0313(6) Uani 1 1 d . A .
C11 C -0.0137(3) 0.1364(3) 0.3630(2) 0.0442(8) Uani 1 1 d . A .
H11A H -0.0644 0.2084 0.3409 0.066 Uiso 1 1 calc R . .
H11B H 0.0266 0.1540 0.4029 0.066 Uiso 1 1 calc R . .
H11C H -0.0641 0.0873 0.3879 0.066 Uiso 1 1 calc R . .
C12 C -0.0525(3) 0.1782(3) 0.1919(2) 0.0486(9) Uani 1 1 d . . .
H12A H -0.0990 0.1344 0.1741 0.073 Uiso 1 1 calc R A .
H12B H -0.0319 0.2320 0.1485 0.073 Uiso 1 1 calc R . .
H12C H -0.1009 0.2216 0.2377 0.073 Uiso 1 1 calc R . .
C13 C 0.1349(4) 0.0538(3) 0.0676(2) 0.0506(9) Uani 1 1 d . A .
H13A H 0.1739 0.1105 0.0391 0.076 Uiso 1 1 calc R . .
H13B H 0.0477 0.0824 0.0669 0.076 Uiso 1 1 calc R . .
H13C H 0.1688 -0.0195 0.0415 0.076 Uiso 1 1 calc R . .
C14 C 0.3701(3) -0.0971(3) 0.1070(2) 0.0502(9) Uani 1 1 d . . .
H14A H 0.3675 -0.1752 0.1009 0.075 Uiso 1 1 calc R A .
H14B H 0.4482 -0.1012 0.1209 0.075 Uiso 1 1 calc R . .
H14C H 0.3598 -0.0508 0.0569 0.075 Uiso 1 1 calc R . .
C15 C 0.4000(3) -0.1558(3) 0.2744(2) 0.0420(8) Uani 1 1 d . A .
H15A H 0.4093 -0.1482 0.3289 0.063 Uiso 1 1 calc R . .
H15B H 0.4692 -0.1423 0.2372 0.063 Uiso 1 1 calc R . .
H15C H 0.3962 -0.2338 0.2694 0.063 Uiso 1 1 calc R . .
C16 C 0.1989(3) -0.0436(3) 0.40445(19) 0.0442(8) Uani 1 1 d . . .
H16A H 0.2689 -0.1114 0.4091 0.066 Uiso 1 1 calc R A .
H16B H 0.1251 -0.0613 0.4319 0.066 Uiso 1 1 calc R . .
H16C H 0.2084 0.0213 0.4287 0.066 Uiso 1 1 calc R . .
C17 C 0.4777(3) 0.0636(2) 0.36572(18) 0.0319(6) Uani 1 1 d . . .
H17 H 0.4134 0.0276 0.3623 0.038 Uiso 1 1 calc R A .
C18 C 0.6070(3) -0.0175(3) 0.3453(2) 0.0376(7) Uani 1 1 d . A .
H18A H 0.6026 -0.0921 0.3306 0.045 Uiso 1 1 calc R . .
H18B H 0.6458 -0.0329 0.3934 0.045 Uiso 1 1 calc R . .
C19 C 0.6877(3) 0.0314(3) 0.2763(2) 0.0409(8) Uani 1 1 d . . .
H19A H 0.7727 0.0021 0.2852 0.049 Uiso 1 1 calc R A .
H19B H 0.6837 0.0020 0.2258 0.049 Uiso 1 1 calc R . .
C20 C 0.6513(2) 0.1634(3) 0.26797(19) 0.0338(7) Uani 1 1 d . A .
H20 H 0.6856 0.1958 0.2158 0.041 Uiso 1 1 calc R . .
C21 C 0.6323(2) 0.2311(3) 0.33095(19) 0.0338(7) Uani 1 1 d . . .
H21 H 0.6549 0.3042 0.3157 0.041 Uiso 1 1 calc R A .
C22 C 0.6491(3) 0.1829(3) 0.4162(2) 0.0385(7) Uani 1 1 d . A .
H22A H 0.6789 0.2355 0.4413 0.046 Uiso 1 1 calc R . .
H22B H 0.7117 0.1069 0.4137 0.046 Uiso 1 1 calc R . .
C23 C 0.5313(3) 0.1683(3) 0.46934(19) 0.0383(7) Uani 1 1 d . . .
H23A H 0.5535 0.1040 0.5096 0.046 Uiso 1 1 calc R A .
H23B H 0.4896 0.2396 0.4981 0.046 Uiso 1 1 calc R . .
C24 C 0.4436(3) 0.1443(3) 0.42332(17) 0.0315(6) Uani 1 1 d . A .
H24 H 0.3602 0.1545 0.4540 0.038 Uiso 1 1 calc R . .
C25 C 0.5168(4) 0.5624(3) 0.1504(2) 0.0456(8) Uani 1 1 d . . .
H25A H 0.4406 0.6215 0.1438 0.068 Uiso 1 1 calc R A .
H25B H 0.5664 0.5444 0.0981 0.068 Uiso 1 1 calc R . .
H25C H 0.5605 0.5913 0.1826 0.068 Uiso 1 1 calc R . .
C26 C 0.4911(3) 0.4576(3) 0.19045(17) 0.0308(6) Uani 1 1 d . A .
C27 C 0.3519(4) 0.5789(3) 0.4406(2) 0.0502(9) Uani 1 1 d . . .
H27A H 0.4256 0.6029 0.4317 0.075 Uiso 1 1 calc R A .
H27B H 0.3219 0.5731 0.4978 0.075 Uiso 1 1 calc R . .
H27C H 0.2902 0.6359 0.4143 0.075 Uiso 1 1 calc R . .
C28 C 0.3791(3) 0.4656(3) 0.40752(18) 0.0343(7) Uani 1 1 d . A .
P1 P 0.74964(8) 0.55280(8) 0.33630(5) 0.0421(2) Uani 1 1 d . . .
F1 F 0.7870(3) 0.4746(3) 0.26154(17) 0.0975(10) Uani 1 1 d . . .
F2 F 0.6705(3) 0.6531(3) 0.2857(2) 0.1087(11) Uani 1 1 d . . .
F3 F 0.7128(3) 0.6274(3) 0.41159(17) 0.0929(9) Uani 1 1 d . . .
F4 F 0.8319(3) 0.4517(3) 0.3857(2) 0.1128(12) Uani 1 1 d . . .
F5 F 0.6379(3) 0.5026(3) 0.36906(18) 0.1025(10) Uani 1 1 d . . .
F6 F 0.8636(2) 0.5993(3) 0.30430(16) 0.0842(8) Uani 1 1 d . . .
P2 P 0.23002(8) 0.67025(8) -0.00081(5) 0.0422(2) Uani 1 1 d D . .
F7 F 0.0883(2) 0.7281(3) 0.00686(17) 0.1018(11) Uani 1 1 d D C .
F8 F 0.3728(2) 0.6155(3) -0.00829(15) 0.0890(9) Uani 1 1 d D C .
F9 F 0.2470(4) 0.7921(4) -0.0395(3) 0.0808(13) Uani 0.75 1 d P C 1
F10 F 0.2376(6) 0.6397(5) -0.0896(3) 0.0809(18) Uani 0.75 1 d P C 1
F11 F 0.2119(6) 0.5536(5) 0.0327(5) 0.143(3) Uani 0.75 1 d P C 1
F12 F 0.2270(6) 0.7093(9) 0.0847(4) 0.119(3) Uani 0.75 1 d P C 1
F9A F 0.2482(11) 0.6866(16) -0.0920(6) 0.132(12) Uani 0.25 1 d PD C 2
F10A F 0.2157(13) 0.5480(10) -0.0058(12) 0.173(14) Uani 0.25 1 d PD C 2
F11A F 0.2146(13) 0.6442(18) 0.0925(7) 0.141(14) Uani 0.25 1 d PD C 2
F12A F 0.2454(12) 0.7868(10) 0.0081(12) 0.184(13) Uani 0.25 1 d PD C 2
N1S N 0.1927(4) 0.6803(4) 0.2904(3) 0.0776(11) Uani 1 1 d . . .
C1S C 0.0086(4) 0.7969(4) 0.2231(3) 0.0611(11) Uani 1 1 d . . .
H1S1 H -0.0609 0.7688 0.2457 0.092 Uiso 1 1 calc R . .
H1S2 H 0.0285 0.7869 0.1657 0.092 Uiso 1 1 calc R . .
H1S3 H -0.0114 0.8789 0.2326 0.092 Uiso 1 1 calc R . .
C2S C 0.1122(4) 0.7316(3) 0.2607(2) 0.0545(10) Uani 1 1 d . . .
N2S N 0.6832(5) 0.8075(6) 0.0886(3) 0.125(2) Uani 1 1 d . . .
C3S C 0.8619(4) 0.6236(5) 0.0911(3) 0.0750(13) Uani 1 1 d . . .
H3S1 H 0.8452 0.5628 0.0665 0.113 Uiso 1 1 calc R . .
H3S2 H 0.8739 0.5982 0.1459 0.113 Uiso 1 1 calc R . .
H3S3 H 0.9350 0.6396 0.0608 0.113 Uiso 1 1 calc R . .
C4S C 0.7616(5) 0.7266(6) 0.0910(3) 0.0763(15) Uani 1 1 d . . .
N3S N 0.8955(4) 0.8708(3) 0.4249(2) 0.0730(10) Uani 1 1 d . . .
C5S C 0.9601(4) 0.6539(4) 0.4740(3) 0.0640(11) Uani 1 1 d . . .
H5S1 H 1.0222 0.6407 0.5075 0.096 Uiso 1 1 calc R . .
H5S2 H 0.9930 0.6062 0.4280 0.096 Uiso 1 1 calc R . .
H5S3 H 0.8899 0.6330 0.5048 0.096 Uiso 1 1 calc R . .
C6S C 0.9231(4) 0.7761(4) 0.4465(2) 0.0512(9) Uani 1 1 d . . .

loop_
_atom_site_aniso_label
_atom_site_aniso_U_11
_atom_site_aniso_U_22
_atom_site_aniso_U_33
_atom_site_aniso_U_23
_atom_site_aniso_U_13
_atom_site_aniso_U_12
Ru1 0.01894(11) 0.02141(11) 0.02729(12) 0.00085(8) -0.00290(8) -0.00517(8)
Ru2 0.01840(11) 0.02092(11) 0.02931(12) 0.00188(8) -0.00201(8) -0.00622(8)
S1 0.0412(4) 0.0333(4) 0.0347(4) 0.0087(3) -0.0047(3) -0.0085(3)
S2 0.0189(3) 0.0261(3) 0.0349(4) -0.0052(3) 0.0002(3) -0.0051(3)
S3 0.0199(3) 0.0288(4) 0.0382(4) -0.0073(3) 0.0023(3) -0.0055(3)
N1 0.0249(12) 0.0273(12) 0.0345(13) 0.0016(10) -0.0038(10) -0.0073(10)
N2 0.0293(13) 0.0278(13) 0.0316(13) 0.0012(10) -0.0068(10) -0.0097(10)
C1 0.036(2) 0.026(2) 0.052(3) 0.0062(17) -0.008(2) 0.0028(18)
C1A 0.027(9) 0.024(8) 0.072(13) -0.001(8) -0.013(9) 0.004(7)
C2 0.0365(18) 0.0256(16) 0.077(3) -0.0141(16) -0.0242(18) 0.0121(13)
C3 0.063(2) 0.070(3) 0.0369(18) 0.0214(17) -0.0172(17) -0.044(2)
C4 0.046(2) 0.073(3) 0.0314(17) -0.0108(16) 0.0130(14) -0.0345(19)
C5 0.0269(14) 0.0320(15) 0.0376(16) -0.0003(12) -0.0002(12) -0.0167(12)
C6 0.0249(14) 0.0338(16) 0.0427(17) 0.0023(13) -0.0102(13) -0.0126(12)
C7 0.0383(17) 0.0335(16) 0.0375(16) -0.0014(13) -0.0117(13) -0.0164(13)
C8 0.0370(16) 0.0262(14) 0.0399(17) -0.0055(12) -0.0062(13) -0.0114(12)
C9 0.0330(16) 0.0229(14) 0.0423(17) 0.0003(12) -0.0114(13) -0.0107(12)
C10 0.0321(15) 0.0314(15) 0.0356(16) 0.0051(12) -0.0091(12) -0.0171(12)
C11 0.0281(16) 0.055(2) 0.0473(19) -0.0024(16) 0.0045(14) -0.0156(15)
C12 0.0282(17) 0.061(2) 0.055(2) 0.0048(17) -0.0151(15) -0.0087(16)
C13 0.057(2) 0.056(2) 0.0421(19) -0.0037(16) -0.0211(17) -0.0138(18)
C14 0.049(2) 0.047(2) 0.049(2) -0.0183(16) -0.0040(16) -0.0028(17)
C15 0.0418(18) 0.0247(15) 0.060(2) 0.0012(14) -0.0200(16) -0.0042(13)
C16 0.046(2) 0.051(2) 0.0398(18) 0.0098(15) -0.0092(15) -0.0233(16)
C17 0.0240(14) 0.0258(14) 0.0452(17) 0.0107(12) -0.0077(12) -0.0097(11)
C18 0.0286(15) 0.0246(14) 0.059(2) 0.0059(14) -0.0141(14) -0.0057(12)
C19 0.0234(15) 0.0350(17) 0.059(2) 0.0006(15) -0.0061(14) -0.0033(13)
C20 0.0151(13) 0.0397(17) 0.0440(17) 0.0031(13) 0.0004(12) -0.0094(12)
C21 0.0185(13) 0.0320(15) 0.0516(19) 0.0060(13) -0.0061(13) -0.0110(12)
C22 0.0318(16) 0.0388(17) 0.0473(18) 0.0041(14) -0.0151(14) -0.0110(13)
C23 0.0363(17) 0.0426(18) 0.0366(17) 0.0101(14) -0.0123(14) -0.0133(14)
C24 0.0252(14) 0.0334(15) 0.0341(15) 0.0122(12) -0.0057(12) -0.0106(12)
C25 0.065(2) 0.0307(16) 0.0423(18) 0.0043(14) -0.0033(17) -0.0211(16)
C26 0.0319(15) 0.0287(15) 0.0304(15) -0.0008(12) -0.0028(12) -0.0088(12)
C27 0.070(3) 0.0364(18) 0.048(2) -0.0088(15) -0.0087(18) -0.0186(17)
C28 0.0384(17) 0.0365(17) 0.0299(15) 0.0019(13) -0.0072(13) -0.0143(14)
P1 0.0361(5) 0.0449(5) 0.0440(5) -0.0014(4) -0.0042(4) -0.0123(4)
F1 0.121(3) 0.096(2) 0.0797(19) -0.0389(16) 0.0153(17) -0.0452(19)
F2 0.097(2) 0.100(2) 0.107(2) 0.0234(19) -0.0431(19) 0.0076(18)
F3 0.095(2) 0.107(2) 0.0770(18) -0.0465(16) 0.0127(15) -0.0334(18)
F4 0.090(2) 0.103(2) 0.109(2) 0.0446(19) -0.0192(18) 0.0081(18)
F5 0.084(2) 0.147(3) 0.102(2) -0.020(2) 0.0101(17) -0.082(2)
F6 0.0753(18) 0.111(2) 0.0782(18) -0.0030(15) 0.0070(14) -0.0579(17)
P2 0.0379(5) 0.0502(5) 0.0404(5) 0.0045(4) -0.0080(4) -0.0171(4)
F7 0.0373(13) 0.163(3) 0.0861(19) 0.0362(19) -0.0073(13) -0.0194(16)
F8 0.0475(14) 0.136(3) 0.0687(16) -0.0213(16) -0.0190(12) 0.0054(15)
F9 0.092(3) 0.057(2) 0.093(4) -0.005(2) 0.007(2) -0.034(2)
F10 0.107(4) 0.066(3) 0.068(3) -0.014(2) -0.052(3) 0.004(2)
F11 0.168(6) 0.103(5) 0.188(7) 0.115(5) -0.095(5) -0.084(4)
F12 0.063(3) 0.226(9) 0.056(3) -0.054(4) -0.010(2) -0.010(4)
F9A 0.059(8) 0.20(3) 0.049(9) 0.076(13) 0.023(7) 0.035(11)
F10A 0.28(3) 0.106(16) 0.17(2) -0.074(16) 0.026(18) -0.133(18)
F11A 0.114(17) 0.22(3) 0.023(6) -0.018(10) 0.006(7) 0.042(16)
F12A 0.31(3) 0.107(14) 0.16(2) -0.079(15) 0.06(2) -0.137(17)
N1S 0.096(3) 0.065(2) 0.085(3) 0.005(2) -0.030(2) -0.036(2)
C1S 0.055(2) 0.056(2) 0.064(3) -0.006(2) 0.006(2) -0.012(2)
C2S 0.070(3) 0.042(2) 0.055(2) -0.0083(17) 0.000(2) -0.026(2)
N2S 0.070(3) 0.154(6) 0.124(4) 0.005(4) 0.013(3) -0.017(3)
C3S 0.062(3) 0.103(4) 0.067(3) 0.003(3) -0.010(2) -0.039(3)
C4S 0.051(3) 0.124(5) 0.057(3) 0.003(3) 0.003(2) -0.040(3)
N3S 0.087(3) 0.058(2) 0.072(2) -0.0080(19) -0.019(2) -0.013(2)
C5S 0.068(3) 0.060(3) 0.062(3) -0.003(2) -0.017(2) -0.012(2)
C6S 0.051(2) 0.057(2) 0.046(2) -0.0116(18) -0.0103(17) -0.0120(19)

loop_
_geom_bond_atom_site_label_1
_geom_bond_atom_site_label_2
_geom_bond_distance
_geom_bond_site_symmetry_2
_geom_bond_publ_flag
Ru1 C8 2.222(3) . ?
Ru1 C5 2.224(3) . ?
Ru1 C6 2.241(3) . ?
Ru1 C7 2.252(3) . ?
Ru1 C9 2.263(3) . ?
Ru1 C10 2.273(3) . ?
Ru1 S1 2.2967(8) . ?
Ru1 S3 2.3509(7) . ?
Ru1 S2 2.3757(7) . ?
Ru2 N1 2.075(2) . ?
Ru2 N2 2.101(2) . ?
Ru2 C24 2.212(3) . ?
Ru2 C17 2.222(3) . ?
Ru2 C21 2.229(3) . ?
Ru2 C20 2.237(3) . ?
Ru2 S3 2.4010(8) . ?
Ru2 S2 2.4244(7) . ?
S1 C1 1.806(4) . ?
S1 C3 1.823(3) . ?
S1 C1A 1.890(13) . ?
S2 C2 1.841(3) . ?
S3 C4 1.827(3) . ?
N1 C26 1.136(4) . ?
N2 C28 1.127(4) . ?
C1 C2 1.519(6) . ?
C1A C2 1.360(14) . ?
C3 C4 1.496(5) . ?
C5 C6 1.411(4) . ?
C5 C10 1.435(4) . ?
C5 C11 1.510(4) . ?
C6 C7 1.443(4) . ?
C6 C12 1.507(4) . ?
C7 C8 1.412(4) . ?
C7 C13 1.514(4) . ?
C8 C9 1.434(4) . ?
C8 C14 1.511(4) . ?
C9 C10 1.410(4) . ?
C9 C15 1.514(4) . ?
C10 C16 1.515(4) . ?
C17 C24 1.375(4) . ?
C17 C18 1.524(4) . ?
C18 C19 1.540(4) . ?
C19 C20 1.515(4) . ?
C20 C21 1.363(4) . ?
C21 C22 1.523(4) . ?
C22 C23 1.540(4) . ?
C23 C24 1.512(4) . ?
C25 C26 1.453(4) . ?
C27 C28 1.457(4) . ?
P1 F2 1.561(3) . ?
P1 F3 1.564(3) . ?
P1 F4 1.571(3) . ?
P1 F6 1.579(2) . ?
P1 F1 1.582(3) . ?
P1 F5 1.585(3) . ?
P2 F12A 1.500(10) . ?
P2 F11 1.519(5) . ?
P2 F9A 1.521(10) . ?
P2 F10A 1.549(10) . ?
P2 F11A 1.567(11) . ?
P2 F12 1.568(6) . ?
P2 F7 1.570(3) . ?
P2 F10 1.574(4) . ?
P2 F8 1.577(2) . ?
P2 F9 1.595(4) . ?
N1S C2S 1.128(5) . ?
C1S C2S 1.443(6) . ?
N2S C4S 1.117(7) . ?
C3S C4S 1.420(7) . ?
N3S C6S 1.126(5) . ?
C5S C6S 1.452(6) . ?
